data_7021553
loop_
_publ_author_name
'Sgro, Michael J.'
'Stephan, Douglas W.'

_publ_section_title
;
 Synthesis and reactivity of ruthenium tridentate bis-phosphinite ligand
 complexes.
;
_journal_issue 29
_journal_name_full 'Dalton transactions (Cambridge, England : 2003)'
_journal_page_first 10460
_journal_page_last 10472
_journal_paper_doi 10.1039/c3dt51065d
_journal_volume 42
_journal_year 2013
_chemical_formula_sum 'C16.5 H38 Cl2.5 F3 N O2 P2.5 Ru'
_chemical_formula_weight 606.60
_space_group_IT_number 19
_symmetry_cell_setting orthorhombic
_symmetry_space_group_name_Hall 'P 2ac 2ab'
_symmetry_space_group_name_H-M 'P 21 21 21'
_atom_sites_solution_hydrogens geom
_atom_sites_solution_primary direct
_atom_sites_solution_secondary difmap
_audit_creation_method SHELXL-97
_cell_angle_alpha 90.00
_cell_angle_beta 90.00
_cell_angle_gamma 90.00
_cell_formula_units_Z 8
_cell_length_a 14.3095(13)
_cell_length_b 15.5198(12)
_cell_length_c 22.333(2)
_cell_measurement_reflns_used 9856
_cell_measurement_temperature 150(2)
_cell_measurement_theta_max 27.46
_cell_measurement_theta_min 2.31
_cell_volume 4959.7(7)
_computing_cell_refinement 'Bruker SMART'
_computing_data_collection 'Bruker SMART'
_computing_data_reduction 'Bruker SAINT'
_computing_molecular_graphics 'Bruker SHELXTL'
_computing_publication_material 'Bruker SHELXTL'
_computing_structure_refinement 'SHELXL-97 (Sheldrick, 1997)'
_computing_structure_solution 'SHELXS-97 (Sheldrick, 1990)'
_diffrn_ambient_temperature 150(2)
_diffrn_measured_fraction_theta_full 0.999
_diffrn_measured_fraction_theta_max 0.999
_diffrn_measurement_device_type 'CCD area detector'
_diffrn_measurement_method 'phi and omega scans'
_diffrn_radiation_monochromator graphite
_diffrn_radiation_source 'fine-focus sealed tube'
_diffrn_radiation_type MoK\a
_diffrn_radiation_wavelength 0.71073
_diffrn_reflns_av_R_equivalents 0.0364
_diffrn_reflns_av_unetI/netI 0.0363
_diffrn_reflns_limit_h_max 18
_diffrn_reflns_limit_h_min -18
_diffrn_reflns_limit_k_max 18
_diffrn_reflns_limit_k_min -20
_diffrn_reflns_limit_l_max 28
_diffrn_reflns_limit_l_min -28
_diffrn_reflns_number 43884
_diffrn_reflns_theta_full 27.51
_diffrn_reflns_theta_max 27.51
_diffrn_reflns_theta_min 1.60
_exptl_absorpt_coefficient_mu 1.099
_exptl_absorpt_correction_T_max 0.7456
_exptl_absorpt_correction_T_min 0.6736
_exptl_absorpt_correction_type multi-scan
_exptl_absorpt_process_details SADABS
_exptl_crystal_colour yellow
_exptl_crystal_density_diffrn 1.625
_exptl_crystal_density_method 'not measured'
_exptl_crystal_description block
_exptl_crystal_F_000 2488
_exptl_crystal_size_max 0.24
_exptl_crystal_size_mid 0.16
_exptl_crystal_size_min 0.13
_refine_diff_density_max 1.047
_refine_diff_density_min -0.982
_refine_diff_density_rms 0.072
_refine_ls_abs_structure_details 'Flack H D (1983), Acta Cryst. A39, 876-881'
_refine_ls_abs_structure_Flack 0.44(2)
_refine_ls_extinction_method none
_refine_ls_goodness_of_fit_ref 1.031
_refine_ls_hydrogen_treatment mixed
_refine_ls_matrix_type full
_refine_ls_number_parameters 530
_refine_ls_number_reflns 11386
_refine_ls_number_restraints 22
_refine_ls_restrained_S_all 1.030
_refine_ls_R_factor_all 0.0351
_refine_ls_R_factor_gt 0.0298
_refine_ls_shift/su_max 0.001
_refine_ls_shift/su_mean 0.000
_refine_ls_structure_factor_coef Fsqd
_refine_ls_weighting_details 'calc w=1/[\s^2^(Fo^2^)+(0.0295P)^2^+4.6159P] where P=(Fo^2^+2Fc^2^)/3'
_refine_ls_weighting_scheme calc
_refine_ls_wR_factor_gt 0.0654
_refine_ls_wR_factor_ref 0.0677
_reflns_number_gt 10407
_reflns_number_total 11386
_reflns_threshold_expression >2sigma(I)
_cod_data_source_file c3dt51065d.txt
_cod_data_source_block mjs061_0m_Compound_4
_cod_depositor_comments
;
The following automatic conversions were performed:

'_symmetry_cell_setting' value 'Orthorhombic' changed to
'orthorhombic' according to
/home/saulius/struct/CIF-dictionaries/cif_core.dic dictionary named
'cif_core.dic' version 2.4.2 from 2011-04-26.

Automatic conversion script
Id: cif_fix_values 1891 2012-01-12 08:04:46Z andrius 
;
_cod_original_sg_symbol_H-M P2(1)2(1)2(1)
_cod_original_formula_sum 'C16.50 H38 Cl2.50 F3 N O2 P2.50 Ru'
_cod_database_code 7021553

loop_
_symmetry_equiv_pos_as_xyz
'x, y, z'
'-x+1/2, -y, z+1/2'
'-x, y+1/2, -z+1/2'
'x+1/2, -y+1/2, -z'

loop_
_atom_site_label
_atom_site_type_symbol
_atom_site_fract_x
_atom_site_fract_y
_atom_site_fract_z
_atom_site_U_iso_or_equiv
_atom_site_adp_type
_atom_site_occupancy
_atom_site_symmetry_multiplicity
_atom_site_calc_flag
_atom_site_refinement_flags
_atom_site_disorder_assembly
_atom_site_disorder_group
Ru1 Ru 0.250470(15) 0.736146(15) 0.686709(11) 0.01518(5) Uani 1 1 d . . .
Ru2 Ru 0.118380(15) 0.733444(14) 0.811986(11) 0.01467(5) Uani 1 1 d . . .
Cl1 Cl 0.14324(6) 0.62438(5) 0.73535(4) 0.01879(16) Uani 1 1 d . A .
Cl2 Cl 0.12347(5) 0.82779(4) 0.71876(3) 0.01773(15) Uani 1 1 d . A .
Cl3 Cl 0.29143(5) 0.75116(5) 0.79646(4) 0.02469(18) Uani 1 1 d . A .
Cl4 Cl 0.49252(10) 0.69956(8) 0.92098(6) 0.0608(3) Uani 1 1 d . . .
Cl5 Cl 0.56602(10) 0.83400(9) 0.84474(8) 0.0772(5) Uani 1 1 d . . .
P1 P 0.34807(6) 0.84238(5) 0.65800(4) 0.01979(17) Uani 1 1 d . A .
P2 P 0.19322(6) 0.69314(5) 0.59684(4) 0.01781(17) Uani 1 1 d . A .
P3 P 0.13878(6) 0.64189(5) 0.88951(4) 0.02032(18) Uani 1 1 d . A .
P4 P -0.03939(5) 0.74486(5) 0.80913(4) 0.01750(16) Uani 1 1 d . A .
P5 P 0.33745(7) 0.02924(6) 0.92096(4) 0.0298(2) Uani 1 1 d . . .
F1 F 0.24077(18) 0.05499(18) 0.95091(11) 0.0522(7) Uani 1 1 d . . .
F2 F 0.3497(2) -0.04682(15) 0.96878(11) 0.0520(7) Uani 1 1 d . . .
F3 F 0.2843(2) -0.03654(19) 0.87761(12) 0.0680(9) Uani 1 1 d . . .
F4 F 0.43401(18) 0.00271(16) 0.89043(13) 0.0531(7) Uani 1 1 d . . .
F5 F 0.32590(18) 0.10399(16) 0.87271(11) 0.0480(6) Uani 1 1 d . . .
F6 F 0.39125(17) 0.09374(14) 0.96412(10) 0.0430(6) Uani 1 1 d . . .
O1 O 0.44541(17) 0.80621(16) 0.62884(13) 0.0366(7) Uani 1 1 d D . .
O2 O 0.21749(18) 0.59211(15) 0.58378(12) 0.0321(6) Uani 1 1 d D . .
O3 O 0.13129(18) 0.68971(15) 0.95467(10) 0.0278(5) Uani 1 1 d . . .
O4 O -0.07101(15) 0.84561(13) 0.81170(12) 0.0251(5) Uani 1 1 d . . .
N2 N 0.12878(19) 0.84667(16) 0.86710(12) 0.0206(6) Uani 1 1 d . A .
H2B H 0.1896 0.8650 0.8598 0.025 Uiso 1 1 calc R . .
C1 C 0.0644(2) 0.6897(2) 0.59746(15) 0.0206(7) Uani 1 1 d . . .
H1A H 0.0472 0.6788 0.6402 0.025 Uiso 1 1 calc R A .
C2 C 0.2241(2) 0.7382(2) 0.52294(14) 0.0243(7) Uani 1 1 d . . .
H2A H 0.2098 0.8012 0.5243 0.029 Uiso 1 1 calc R A .
C3 C 0.3187(2) 0.9170(2) 0.59662(15) 0.0227(7) Uani 1 1 d . . .
H3A H 0.3137 0.8798 0.5602 0.027 Uiso 1 1 calc R A .
C4 C 0.3910(3) 0.9101(2) 0.72090(17) 0.0350(9) Uani 1 1 d . . .
H4A H 0.3954 0.8707 0.7562 0.042 Uiso 1 1 calc R A .
N1 N 0.3608(2) 0.6441(4) 0.6831(3) 0.027(4) Uiso 0.731(7) 1 d PD A 1
H10D H 0.3490 0.6114 0.7172 0.032 Uiso 0.731(7) 1 calc PR A 1
C5 C 0.2717(3) 0.5380(3) 0.6210(2) 0.0240(12) Uani 0.731(7) 1 d PD A 1
H5A H 0.2810 0.4820 0.6007 0.029 Uiso 0.731(7) 1 calc PR A 1
H5B H 0.2370 0.5271 0.6586 0.029 Uiso 0.731(7) 1 calc PR A 1
C6 C 0.3666(3) 0.5763(3) 0.6362(2) 0.0329(14) Uani 0.731(7) 1 d PD A 1
H6A H 0.4085 0.5298 0.6503 0.040 Uiso 0.731(7) 1 calc PR A 1
H6B H 0.3944 0.6014 0.5996 0.040 Uiso 0.731(7) 1 calc PR A 1
C7 C 0.4965(3) 0.7320(3) 0.6456(3) 0.0381(14) Uani 0.731(7) 1 d PD A 1
H7A H 0.5603 0.7502 0.6573 0.046 Uiso 0.731(7) 1 calc PR A 1
H7B H 0.5027 0.6944 0.6100 0.046 Uiso 0.731(7) 1 calc PR A 1
C8 C 0.4552(3) 0.6791(3) 0.6964(2) 0.0303(13) Uani 0.731(7) 1 d PD A 1
H8A H 0.4979 0.6306 0.7054 0.036 Uiso 0.731(7) 1 calc PR A 1
H8B H 0.4514 0.7156 0.7327 0.036 Uiso 0.731(7) 1 calc PR A 1
N1B N 0.3607(4) 0.6409(9) 0.6888(9) 0.015(8) Uiso 0.269(7) 1 d PD A 2
H10E H 0.3718 0.6335 0.7295 0.018 Uiso 0.269(7) 1 calc PR A 2
C5B C 0.2988(7) 0.5493(9) 0.6040(5) 0.022(4) Uiso 0.269(7) 1 d PD A 2
H5BA H 0.3514 0.5707 0.5793 0.027 Uiso 0.269(7) 1 calc PR A 2
H5BB H 0.2909 0.4876 0.5942 0.027 Uiso 0.269(7) 1 calc PR A 2
C6B C 0.3307(8) 0.5538(7) 0.6689(5) 0.019(3) Uiso 0.269(7) 1 d PD A 2
H6BA H 0.2788 0.5343 0.6949 0.022 Uiso 0.269(7) 1 calc PR A 2
H6BB H 0.3833 0.5132 0.6745 0.022 Uiso 0.269(7) 1 calc PR A 2
C7B C 0.4865(11) 0.7535(7) 0.6733(5) 0.039(5) Uiso 0.269(7) 1 d PD A 2
H7BA H 0.4675 0.7739 0.7135 0.047 Uiso 0.269(7) 1 calc PR A 2
H7BB H 0.5554 0.7570 0.6705 0.047 Uiso 0.269(7) 1 calc PR A 2
C8B C 0.4549(7) 0.6609(8) 0.6644(7) 0.029(4) Uiso 0.269(7) 1 d PD A 2
H8BA H 0.4551 0.6480 0.6210 0.035 Uiso 0.269(7) 1 calc PR A 2
H8BB H 0.5010 0.6222 0.6836 0.035 Uiso 0.269(7) 1 calc PR A 2
C9 C 0.0232(2) 0.7784(2) 0.58285(16) 0.0264(8) Uani 1 1 d . A .
H9A H -0.0452 0.7750 0.5835 0.040 Uiso 1 1 calc R . .
H9B H 0.0441 0.7965 0.5430 0.040 Uiso 1 1 calc R . .
H9C H 0.0443 0.8204 0.6127 0.040 Uiso 1 1 calc R . .
C10 C 0.0162(3) 0.6178(2) 0.56192(17) 0.0307(8) Uani 1 1 d . A .
H10A H -0.0517 0.6233 0.5661 0.046 Uiso 1 1 calc R . .
H10B H 0.0362 0.5616 0.5774 0.046 Uiso 1 1 calc R . .
H10C H 0.0333 0.6224 0.5196 0.046 Uiso 1 1 calc R . .
C11 C 0.1698(3) 0.7004(3) 0.46945(16) 0.0362(9) Uani 1 1 d . A .
H11A H 0.1910 0.7279 0.4324 0.054 Uiso 1 1 calc R . .
H11B H 0.1029 0.7110 0.4749 0.054 Uiso 1 1 calc R . .
H11C H 0.1811 0.6382 0.4671 0.054 Uiso 1 1 calc R . .
C12 C 0.3286(3) 0.7295(3) 0.51067(17) 0.0341(9) Uani 1 1 d . A .
H12A H 0.3431 0.7541 0.4713 0.051 Uiso 1 1 calc R . .
H12B H 0.3461 0.6685 0.5112 0.051 Uiso 1 1 calc R . .
H12C H 0.3638 0.7604 0.5416 0.051 Uiso 1 1 calc R . .
C13 C 0.2219(3) 0.9575(2) 0.60377(17) 0.0286(8) Uani 1 1 d . A .
H13A H 0.2097 0.9964 0.5701 0.043 Uiso 1 1 calc R . .
H13B H 0.2194 0.9901 0.6413 0.043 Uiso 1 1 calc R . .
H13C H 0.1744 0.9120 0.6045 0.043 Uiso 1 1 calc R . .
C14 C 0.3925(3) 0.9845(2) 0.58084(17) 0.0325(9) Uani 1 1 d . A .
H14A H 0.3698 1.0203 0.5478 0.049 Uiso 1 1 calc R . .
H14B H 0.4504 0.9555 0.5688 0.049 Uiso 1 1 calc R . .
H14C H 0.4046 1.0209 0.6159 0.049 Uiso 1 1 calc R . .
C15 C 0.3226(3) 0.9799(3) 0.73863(18) 0.0403(11) Uani 1 1 d . A .
H15A H 0.3485 1.0132 0.7720 0.060 Uiso 1 1 calc R . .
H15B H 0.2635 0.9535 0.7510 0.060 Uiso 1 1 calc R . .
H15C H 0.3116 1.0181 0.7044 0.060 Uiso 1 1 calc R . .
C16 C 0.4902(3) 0.9473(3) 0.7121(2) 0.0505(12) Uani 1 1 d . A .
H16A H 0.5076 0.9815 0.7473 0.076 Uiso 1 1 calc R . .
H16B H 0.4911 0.9841 0.6764 0.076 Uiso 1 1 calc R . .
H16C H 0.5349 0.9000 0.7070 0.076 Uiso 1 1 calc R . .
C17 C -0.1210(2) 0.6946(2) 0.86284(16) 0.0251(7) Uani 1 1 d . . .
H17A H -0.1106 0.6309 0.8608 0.030 Uiso 1 1 calc R A .
C18 C -0.0882(2) 0.7206(2) 0.73371(15) 0.0238(7) Uani 1 1 d . . .
H18A H -0.0363 0.7343 0.7053 0.029 Uiso 1 1 calc R A .
C19 C 0.0553(2) 0.5546(2) 0.90450(16) 0.0237(7) Uani 1 1 d . . .
H19A H -0.0050 0.5840 0.9140 0.028 Uiso 1 1 calc R A .
C20 C 0.2590(3) 0.5953(2) 0.89448(18) 0.0333(9) Uani 1 1 d . . .
H20A H 0.3021 0.6417 0.8802 0.040 Uiso 1 1 calc R A .
C21 C -0.0328(2) 0.9090(2) 0.85129(17) 0.0269(8) Uani 1 1 d . A .
H21A H -0.0474 0.8922 0.8930 0.032 Uiso 1 1 calc R . .
H21B H -0.0641 0.9648 0.8434 0.032 Uiso 1 1 calc R . .
C22 C 0.0718(2) 0.9218(2) 0.84587(16) 0.0238(7) Uani 1 1 d . . .
H22A H 0.0873 0.9333 0.8034 0.029 Uiso 1 1 calc R A .
H22B H 0.0898 0.9734 0.8693 0.029 Uiso 1 1 calc R . .
C23 C 0.1809(3) 0.7700(2) 0.96030(16) 0.0321(8) Uani 1 1 d . A .
H23A H 0.2420 0.7654 0.9397 0.038 Uiso 1 1 calc R . .
H23B H 0.1930 0.7819 1.0032 0.038 Uiso 1 1 calc R . .
C24 C 0.1255(3) 0.8440(2) 0.93350(15) 0.0268(8) Uani 1 1 d . . .
H24A H 0.0595 0.8390 0.9464 0.032 Uiso 1 1 calc R A .
H24B H 0.1502 0.8990 0.9494 0.032 Uiso 1 1 calc R . .
C25 C -0.1029(3) 0.7224(2) 0.92789(16) 0.0307(8) Uani 1 1 d . A .
H25A H -0.1478 0.6938 0.9544 0.046 Uiso 1 1 calc R . .
H25B H -0.1102 0.7850 0.9313 0.046 Uiso 1 1 calc R . .
H25C H -0.0393 0.7061 0.9395 0.046 Uiso 1 1 calc R . .
C26 C -0.2255(2) 0.7107(3) 0.84939(19) 0.0366(9) Uani 1 1 d . A .
H26A H -0.2638 0.6817 0.8797 0.055 Uiso 1 1 calc R . .
H26B H -0.2408 0.6878 0.8097 0.055 Uiso 1 1 calc R . .
H26C H -0.2382 0.7727 0.8503 0.055 Uiso 1 1 calc R . .
C27 C -0.1699(2) 0.7762(3) 0.71250(18) 0.0345(9) Uani 1 1 d . A .
H27A H -0.1893 0.7577 0.6724 0.052 Uiso 1 1 calc R . .
H27B H -0.1505 0.8367 0.7112 0.052 Uiso 1 1 calc R . .
H27C H -0.2225 0.7698 0.7403 0.052 Uiso 1 1 calc R . .
C28 C -0.1066(3) 0.6244(2) 0.72475(18) 0.0329(9) Uani 1 1 d . A .
H28A H -0.1318 0.6147 0.6845 0.049 Uiso 1 1 calc R . .
H28B H -0.1518 0.6044 0.7547 0.049 Uiso 1 1 calc R . .
H28C H -0.0480 0.5924 0.7293 0.049 Uiso 1 1 calc R . .
C29 C 0.0764(3) 0.4980(2) 0.95903(19) 0.0378(10) Uani 1 1 d . A .
H29A H 0.0278 0.4539 0.9630 0.057 Uiso 1 1 calc R . .
H29B H 0.0777 0.5338 0.9952 0.057 Uiso 1 1 calc R . .
H29C H 0.1373 0.4701 0.9538 0.057 Uiso 1 1 calc R . .
C30 C 0.0350(3) 0.4995(2) 0.84847(18) 0.0346(9) Uani 1 1 d . A .
H30A H -0.0099 0.4542 0.8587 0.052 Uiso 1 1 calc R . .
H30B H 0.0932 0.4733 0.8342 0.052 Uiso 1 1 calc R . .
H30C H 0.0088 0.5362 0.8169 0.052 Uiso 1 1 calc R . .
C31 C 0.2923(3) 0.5726(3) 0.9585(2) 0.0444(11) Uani 1 1 d . A .
H31A H 0.3556 0.5486 0.9567 0.067 Uiso 1 1 calc R . .
H31B H 0.2499 0.5300 0.9761 0.067 Uiso 1 1 calc R . .
H31C H 0.2925 0.6247 0.9832 0.067 Uiso 1 1 calc R . .
C32 C 0.2738(3) 0.5201(3) 0.8522(2) 0.0460(12) Uani 1 1 d . A .
H32A H 0.3376 0.4982 0.8567 0.069 Uiso 1 1 calc R . .
H32B H 0.2641 0.5394 0.8108 0.069 Uiso 1 1 calc R . .
H32C H 0.2291 0.4743 0.8617 0.069 Uiso 1 1 calc R . .
C33 C 0.4890(3) 0.8086(3) 0.9028(2) 0.0534(12) Uani 1 1 d . . .
H33A H 0.5053 0.8430 0.9387 0.064 Uiso 1 1 calc R . .
H33B H 0.4246 0.8242 0.8908 0.064 Uiso 1 1 calc R . .

loop_
_atom_site_aniso_label
_atom_site_aniso_U_11
_atom_site_aniso_U_22
_atom_site_aniso_U_33
_atom_site_aniso_U_23
_atom_site_aniso_U_13
_atom_site_aniso_U_12
Ru1 0.01610(10) 0.01273(10) 0.01671(11) 0.00028(11) 0.00155(10) 0.00197(9)
Ru2 0.01430(10) 0.01109(10) 0.01863(11) -0.00011(11) 0.00247(10) -0.00117(9)
Cl1 0.0224(4) 0.0137(3) 0.0203(4) -0.0007(3) 0.0021(3) -0.0010(3)
Cl2 0.0184(3) 0.0136(3) 0.0213(4) 0.0008(3) 0.0039(3) 0.0017(3)
Cl3 0.0230(4) 0.0250(4) 0.0261(4) 0.0023(3) 0.0025(3) -0.0015(3)
Cl4 0.0741(9) 0.0412(6) 0.0673(8) 0.0104(6) -0.0159(7) -0.0107(6)
Cl5 0.0519(7) 0.0605(8) 0.1191(13) 0.0305(9) 0.0240(8) 0.0146(6)
P1 0.0173(4) 0.0182(4) 0.0240(4) 0.0015(3) 0.0015(3) 0.0001(3)
P2 0.0218(4) 0.0133(4) 0.0184(4) -0.0015(3) 0.0017(3) 0.0023(3)
P3 0.0204(4) 0.0165(4) 0.0241(5) 0.0024(3) 0.0001(4) -0.0008(3)
P4 0.0152(3) 0.0142(4) 0.0232(4) -0.0010(3) 0.0027(3) -0.0002(3)
P5 0.0346(5) 0.0290(5) 0.0260(5) -0.0073(4) 0.0041(4) -0.0114(4)
F1 0.0416(14) 0.0692(17) 0.0458(15) -0.0007(13) 0.0105(12) 0.0009(13)
F2 0.0781(19) 0.0318(12) 0.0460(15) 0.0035(12) 0.0165(14) 0.0043(13)
F3 0.083(2) 0.077(2) 0.0443(15) -0.0246(14) 0.0140(15) -0.0608(17)
F4 0.0512(15) 0.0404(14) 0.0678(18) -0.0104(13) 0.0309(14) -0.0081(12)
F5 0.0616(16) 0.0492(15) 0.0331(13) 0.0054(12) -0.0061(12) -0.0138(12)
F6 0.0541(15) 0.0340(12) 0.0410(13) -0.0129(10) -0.0161(12) -0.0025(11)
O1 0.0218(12) 0.0267(13) 0.0612(19) 0.0098(13) 0.0118(13) 0.0054(11)
O2 0.0407(15) 0.0162(12) 0.0395(16) -0.0073(11) -0.0117(13) 0.0089(11)
O3 0.0396(14) 0.0235(12) 0.0202(12) 0.0023(10) -0.0021(11) -0.0053(11)
O4 0.0227(11) 0.0169(11) 0.0357(13) -0.0035(11) -0.0003(12) 0.0051(9)
N2 0.0229(14) 0.0124(12) 0.0265(15) -0.0036(11) 0.0015(12) -0.0032(11)
C1 0.0228(16) 0.0196(16) 0.0194(17) 0.0000(13) -0.0020(13) 0.0020(13)
C2 0.0335(18) 0.0186(15) 0.0207(16) -0.0026(14) 0.0058(14) 0.0007(14)
C3 0.0296(18) 0.0202(16) 0.0183(17) -0.0014(14) 0.0034(14) -0.0034(14)
C4 0.044(2) 0.031(2) 0.029(2) 0.0031(16) -0.0115(18) -0.0139(18)
C5 0.028(3) 0.014(2) 0.030(3) -0.001(2) 0.006(3) 0.008(2)
C6 0.035(3) 0.023(2) 0.041(3) -0.003(2) 0.002(3) 0.014(2)
C7 0.019(2) 0.030(3) 0.065(4) 0.001(3) 0.006(3) 0.005(2)
C8 0.024(2) 0.032(3) 0.035(3) 0.004(2) -0.006(2) 0.006(2)
C9 0.0265(17) 0.0225(18) 0.0301(19) -0.0023(15) -0.0091(15) 0.0041(14)
C10 0.036(2) 0.0239(18) 0.032(2) 0.0013(16) -0.0064(17) -0.0086(16)
C11 0.056(3) 0.032(2) 0.0202(19) -0.0003(16) 0.0020(18) -0.0068(19)
C12 0.044(2) 0.0253(18) 0.033(2) -0.0060(18) 0.0157(17) 0.0010(18)
C13 0.034(2) 0.0221(18) 0.030(2) 0.0015(15) -0.0028(16) 0.0056(15)
C14 0.037(2) 0.0299(19) 0.031(2) 0.0060(16) 0.0044(17) -0.0103(17)
C15 0.053(3) 0.043(2) 0.025(2) -0.0133(18) 0.0047(19) -0.018(2)
C16 0.043(2) 0.050(3) 0.058(3) 0.010(2) -0.018(2) -0.021(2)
C17 0.0172(15) 0.0222(16) 0.036(2) 0.0032(15) 0.0104(15) -0.0001(14)
C18 0.0174(14) 0.0269(18) 0.0273(18) 0.0002(15) -0.0015(13) -0.0029(13)
C19 0.0279(17) 0.0147(15) 0.0284(19) 0.0063(14) 0.0024(15) -0.0022(13)
C20 0.0208(17) 0.0309(19) 0.048(2) 0.0121(17) -0.0004(18) 0.0021(16)
C21 0.0322(19) 0.0164(16) 0.032(2) -0.0045(14) 0.0038(16) 0.0033(14)
C22 0.0313(18) 0.0091(14) 0.0311(19) -0.0027(13) 0.0052(16) -0.0004(13)
C23 0.041(2) 0.0293(18) 0.0261(18) -0.0020(17) -0.0061(16) -0.0054(18)
C24 0.0359(19) 0.0217(16) 0.0228(18) -0.0044(14) -0.0007(16) -0.0081(16)
C25 0.0307(18) 0.030(2) 0.0319(19) 0.0025(16) 0.0119(15) 0.0026(15)
C26 0.0187(17) 0.041(2) 0.050(2) 0.0063(19) 0.0091(17) 0.0032(15)
C27 0.0285(18) 0.036(2) 0.038(2) 0.0016(19) -0.0048(16) 0.0019(16)
C28 0.0295(19) 0.0308(19) 0.039(2) -0.0100(17) -0.0073(17) -0.0037(16)
C29 0.040(2) 0.029(2) 0.044(2) 0.0173(18) 0.0083(19) -0.0016(18)
C30 0.037(2) 0.0233(18) 0.043(2) 0.0009(17) 0.0059(19) -0.0099(16)
C31 0.041(2) 0.044(2) 0.048(3) 0.013(2) -0.015(2) 0.002(2)
C32 0.038(2) 0.055(3) 0.045(3) 0.009(2) 0.008(2) 0.026(2)
C33 0.053(3) 0.036(2) 0.072(3) 0.004(2) 0.012(3) 0.001(2)

loop_
_atom_type_symbol
_atom_type_description
_atom_type_scat_dispersion_real
_atom_type_scat_dispersion_imag
_atom_type_scat_source
C C 0.0033 0.0016 'International Tables Vol C Tables 4.2.6.8 and 6.1.1.4'
H H 0.0000 0.0000 'International Tables Vol C Tables 4.2.6.8 and 6.1.1.4'
N N 0.0061 0.0033 'International Tables Vol C Tables 4.2.6.8 and 6.1.1.4'
O O 0.0106 0.0060 'International Tables Vol C Tables 4.2.6.8 and 6.1.1.4'
F F 0.0171 0.0103 'International Tables Vol C Tables 4.2.6.8 and 6.1.1.4'
P P 0.1023 0.0942 'International Tables Vol C Tables 4.2.6.8 and 6.1.1.4'
Cl Cl 0.1484 0.1585 'International Tables Vol C Tables 4.2.6.8 and 6.1.1.4'
Ru Ru -1.2594 0.8363 'International Tables Vol C Tables 4.2.6.8 and 6.1.1.4'

loop_
_geom_angle_atom_site_label_1
_geom_angle_atom_site_label_2
_geom_angle_atom_site_label_3
_geom_angle
N1 Ru1 N1B 3.5(7)
N1 Ru1 P1 91.18(16)
N1B Ru1 P1 93.1(3)
N1 Ru1 P2 92.12(14)
N1B Ru1 P2 94.7(4)
P1 Ru1 P2 100.80(3)
N1 Ru1 Cl2 164.4(2)
N1B Ru1 Cl2 160.9(5)
P1 Ru1 Cl2 96.88(3)
P2 Ru1 Cl2 99.42(3)
N1 Ru1 Cl3 85.79(18)
N1B Ru1 Cl3 82.7(5)
P1 Ru1 Cl3 93.71(3)
P2 Ru1 Cl3 165.39(3)
Cl2 Ru1 Cl3 80.39(3)
N1 Ru1 Cl1 90.33(18)
N1B Ru1 Cl1 88.0(4)
P1 Ru1 Cl1 171.32(3)
P2 Ru1 Cl1 87.68(3)
Cl2 Ru1 Cl1 79.76(3)
Cl3 Ru1 Cl1 77.88(3)
N2 Ru2 P3 93.80(8)
N2 Ru2 P4 91.21(8)
P3 Ru2 P4 101.51(3)
N2 Ru2 Cl1 163.91(8)
P3 Ru2 Cl1 94.74(3)
P4 Ru2 Cl1 100.39(3)
N2 Ru2 Cl3 85.49(8)
P3 Ru2 Cl3 92.70(3)
P4 Ru2 Cl3 165.60(3)
Cl1 Ru2 Cl3 80.51(3)
N2 Ru2 Cl2 89.78(7)
P3 Ru2 Cl2 169.99(3)
P4 Ru2 Cl2 87.74(3)
Cl1 Ru2 Cl2 79.67(3)
Cl3 Ru2 Cl2 78.25(3)
Ru2 Cl1 Ru1 85.11(2)
Ru1 Cl2 Ru2 85.71(2)
Ru2 Cl3 Ru1 84.00(3)
O1 P1 C3 96.54(15)
O1 P1 C4 102.30(18)
C3 P1 C4 106.40(16)
O1 P1 Ru1 112.93(10)
C3 P1 Ru1 122.00(12)
C4 P1 Ru1 113.79(13)
O2 P2 C1 100.72(15)
O2 P2 C2 98.81(15)
C1 P2 C2 104.91(15)
O2 P2 Ru1 111.34(10)
C1 P2 Ru1 111.28(11)
C2 P2 Ru1 126.37(11)
O3 P3 C19 97.46(15)
O3 P3 C20 100.53(16)
C19 P3 C20 107.58(17)
O3 P3 Ru2 112.81(9)
C19 P3 Ru2 121.32(12)
C20 P3 Ru2 114.06(13)
O4 P4 C17 101.95(14)
O4 P4 C18 97.00(14)
C17 P4 C18 105.36(16)
O4 P4 Ru2 110.55(8)
C17 P4 Ru2 125.35(12)
C18 P4 Ru2 112.55(11)
F1 P5 F6 90.46(14)
F1 P5 F5 90.65(15)
F6 P5 F5 90.11(13)
F1 P5 F4 179.41(16)
F6 P5 F4 90.13(14)
F5 P5 F4 89.36(15)
F1 P5 F3 90.09(16)
F6 P5 F3 179.28(18)
F5 P5 F3 90.35(15)
F4 P5 F3 89.33(16)
F1 P5 F2 90.00(15)
F6 P5 F2 90.38(14)
F5 P5 F2 179.18(15)
F4 P5 F2 89.99(15)
F3 P5 F2 89.16(16)
C7 O1 C7B 29.4(6)
C7 O1 P1 127.9(3)
C7B O1 P1 105.8(8)
C5 O2 C5B 23.3(5)
C5 O2 P2 125.6(3)
C5B O2 P2 124.7(6)
C23 O3 P3 116.0(2)
C21 O4 P4 125.2(2)
C24 N2 C22 108.7(3)
C24 N2 Ru2 123.1(2)
C22 N2 Ru2 114.6(2)
C24 N2 H2B 102.4
C22 N2 H2B 102.4
Ru2 N2 H2B 102.4
C9 C1 C10 111.7(3)
C9 C1 P2 110.9(2)
C10 C1 P2 117.9(2)
C9 C1 H1A 105.0
C10 C1 H1A 105.0
P2 C1 H1A 105.0
C12 C2 C11 108.7(3)
C12 C2 P2 111.2(2)
C11 C2 P2 115.3(2)
C12 C2 H2A 107.1
C11 C2 H2A 107.1
P2 C2 H2A 107.1
C14 C3 C13 111.6(3)
C14 C3 P1 116.4(3)
C13 C3 P1 112.8(2)
C14 C3 H3A 104.9
C13 C3 H3A 104.9
P1 C3 H3A 104.9
C15 C4 C16 111.1(3)
C15 C4 P1 112.9(3)
C16 C4 P1 114.8(3)
C15 C4 H4A 105.8
C16 C4 H4A 105.8
P1 C4 H4A 105.8
C6 N1 C8 110.4(4)
C6 N1 Ru1 122.9(4)
C8 N1 Ru1 114.9(4)
C6 N1 H10D 101.6
C8 N1 H10D 101.6
Ru1 N1 H10D 101.6
O2 C5 C6 112.9(4)
O2 C5 H5A 109.0
C6 C5 H5A 109.0
O2 C5 H5B 109.0
C6 C5 H5B 109.0
H5A C5 H5B 107.8
N1 C6 C5 112.6(4)
N1 C6 H6A 109.1
C5 C6 H6A 109.1
N1 C6 H6B 109.1
C5 C6 H6B 109.1
H6A C6 H6B 107.8
O1 C7 C8 115.8(4)
O1 C7 H7A 108.3
C8 C7 H7A 108.3
O1 C7 H7B 108.3
C8 C7 H7B 108.3
H7A C7 H7B 107.4
N1 C8 C7 113.7(5)
N1 C8 H8A 108.8
C7 C8 H8A 108.8
N1 C8 H8B 108.8
C7 C8 H8B 108.8
H8A C8 H8B 107.7
C6B N1B C8B 110.1(10)
C6B N1B Ru1 113.8(6)
C8B N1B Ru1 120.8(12)
C6B N1B H10E 103.2
C8B N1B H10E 103.2
Ru1 N1B H10E 103.2
O2 C5B C6B 122.0(8)
O2 C5B H5BA 106.8
C6B C5B H5BA 106.8
O2 C5B H5BB 106.8
C6B C5B H5BB 106.8
H5BA C5B H5BB 106.7
N1B C6B C5B 114.3(12)
N1B C6B H6BA 108.7
C5B C6B H6BA 108.7
N1B C6B H6BB 108.7
C5B C6B H6BB 108.7
H6BA C6B H6BB 107.6
O1 C7B C8B 109.3(9)
O1 C7B H7BA 109.8
C8B C7B H7BA 109.8
O1 C7B H7BB 109.8
C8B C7B H7BB 109.8
H7BA C7B H7BB 108.3
N1B C8B C7B 114.7(11)
N1B C8B H8BA 108.6
C7B C8B H8BA 108.6
N1B C8B H8BB 108.6
C7B C8B H8BB 108.6
H8BA C8B H8BB 107.6
C1 C9 H9A 109.5
C1 C9 H9B 109.5
H9A C9 H9B 109.5
C1 C9 H9C 109.5
H9A C9 H9C 109.5
H9B C9 H9C 109.5
C1 C10 H10A 109.5
C1 C10 H10B 109.5
H10A C10 H10B 109.5
C1 C10 H10C 109.5
H10A C10 H10C 109.5
H10B C10 H10C 109.5
C2 C11 H11A 109.5
C2 C11 H11B 109.5
H11A C11 H11B 109.5
C2 C11 H11C 109.5
H11A C11 H11C 109.5
H11B C11 H11C 109.5
C2 C12 H12A 109.5
C2 C12 H12B 109.5
H12A C12 H12B 109.5
C2 C12 H12C 109.5
H12A C12 H12C 109.5
H12B C12 H12C 109.5
C3 C13 H13A 109.5
C3 C13 H13B 109.5
H13A C13 H13B 109.5
C3 C13 H13C 109.5
H13A C13 H13C 109.5
H13B C13 H13C 109.5
C3 C14 H14A 109.5
C3 C14 H14B 109.5
H14A C14 H14B 109.5
C3 C14 H14C 109.5
H14A C14 H14C 109.5
H14B C14 H14C 109.5
C4 C15 H15A 109.5
C4 C15 H15B 109.5
H15A C15 H15B 109.5
C4 C15 H15C 109.5
H15A C15 H15C 109.5
H15B C15 H15C 109.5
C4 C16 H16A 109.5
C4 C16 H16B 109.5
H16A C16 H16B 109.5
C4 C16 H16C 109.5
H16A C16 H16C 109.5
H16B C16 H16C 109.5
C25 C17 C26 107.5(3)
C25 C17 P4 112.9(2)
C26 C17 P4 114.7(2)
C25 C17 H17A 107.1
C26 C17 H17A 107.1
P4 C17 H17A 107.1
C27 C18 C28 112.3(3)
C27 C18 P4 116.9(3)
C28 C18 P4 112.4(2)
C27 C18 H18A 104.6
C28 C18 H18A 104.6
P4 C18 H18A 104.6
C29 C19 C30 111.4(3)
C29 C19 P3 116.1(3)
C30 C19 P3 112.5(2)
C29 C19 H19A 105.2
C30 C19 H19A 105.2
P3 C19 H19A 105.2
C32 C20 C31 110.9(3)
C32 C20 P3 112.9(3)
C31 C20 P3 115.2(3)
C32 C20 H20A 105.6
C31 C20 H20A 105.6
P3 C20 H20A 105.6
O4 C21 C22 114.7(3)
O4 C21 H21A 108.6
C22 C21 H21A 108.6
O4 C21 H21B 108.6
C22 C21 H21B 108.6
H21A C21 H21B 107.6
N2 C22 C21 114.2(3)
N2 C22 H22A 108.7
C21 C22 H22A 108.7
N2 C22 H22B 108.7
C21 C22 H22B 108.7
H22A C22 H22B 107.6
O3 C23 C24 111.2(3)
O3 C23 H23A 109.4
C24 C23 H23A 109.4
O3 C23 H23B 109.4
C24 C23 H23B 109.4
H23A C23 H23B 108.0
N2 C24 C23 113.5(3)
N2 C24 H24A 108.9
C23 C24 H24A 108.9
N2 C24 H24B 108.9
C23 C24 H24B 108.9
H24A C24 H24B 107.7
C17 C25 H25A 109.5
C17 C25 H25B 109.5
H25A C25 H25B 109.5
C17 C25 H25C 109.5
H25A C25 H25C 109.5
H25B C25 H25C 109.5
C17 C26 H26A 109.5
C17 C26 H26B 109.5
H26A C26 H26B 109.5
C17 C26 H26C 109.5
H26A C26 H26C 109.5
H26B C26 H26C 109.5
C18 C27 H27A 109.5
C18 C27 H27B 109.5
H27A C27 H27B 109.5
C18 C27 H27C 109.5
H27A C27 H27C 109.5
H27B C27 H27C 109.5
C18 C28 H28A 109.5
C18 C28 H28B 109.5
H28A C28 H28B 109.5
C18 C28 H28C 109.5
H28A C28 H28C 109.5
H28B C28 H28C 109.5
C19 C29 H29A 109.5
C19 C29 H29B 109.5
H29A C29 H29B 109.5
C19 C29 H29C 109.5
H29A C29 H29C 109.5
H29B C29 H29C 109.5
C19 C30 H30A 109.5
C19 C30 H30B 109.5
H30A C30 H30B 109.5
C19 C30 H30C 109.5
H30A C30 H30C 109.5
H30B C30 H30C 109.5
C20 C31 H31A 109.5
C20 C31 H31B 109.5
H31A C31 H31B 109.5
C20 C31 H31C 109.5
H31A C31 H31C 109.5
H31B C31 H31C 109.5
C20 C32 H32A 109.5
C20 C32 H32B 109.5
H32A C32 H32B 109.5
C20 C32 H32C 109.5
H32A C32 H32C 109.5
H32B C32 H32C 109.5
Cl4 C33 Cl5 112.0(3)
Cl4 C33 H33A 109.2
Cl5 C33 H33A 109.2
Cl4 C33 H33B 109.2
Cl5 C33 H33B 109.2
H33A C33 H33B 107.9

loop_
_geom_bond_atom_site_label_1
_geom_bond_atom_site_label_2
_geom_bond_distance
Ru1 N1 2.131(6)
Ru1 N1B 2.163(13)
Ru1 P1 2.2539(9)
Ru1 P2 2.2682(9)
Ru1 Cl2 2.4162(8)
Ru1 Cl3 2.5309(9)
Ru1 Cl1 2.5580(8)
Ru2 N2 2.151(3)
Ru2 P3 2.2587(9)
Ru2 P4 2.2655(8)
Ru2 Cl1 2.4332(8)
Ru2 Cl3 2.5155(8)
Ru2 Cl2 2.5463(8)
Cl4 C33 1.740(5)
Cl5 C33 1.747(5)
P1 O1 1.637(3)
P1 C3 1.843(4)
P1 C4 1.859(4)
P2 O2 1.632(2)
P2 C1 1.844(3)
P2 C2 1.846(3)
P3 O3 1.637(3)
P3 C19 1.837(3)
P3 C20 1.869(4)
P4 O4 1.629(2)
P4 C17 1.847(3)
P4 C18 1.862(3)
P5 F1 1.588(3)
P5 F6 1.589(2)
P5 F5 1.592(3)
P5 F4 1.595(3)
P5 F3 1.599(3)
P5 F2 1.602(3)
O1 C7 1.414(3)
O1 C7B 1.414(3)
O2 C5 1.414(3)
O2 C5B 1.414(3)
O3 C23 1.440(4)
O4 C21 1.432(4)
N2 C24 1.484(4)
N2 C22 1.500(4)
N2 H2B 0.9300
C1 C9 1.533(4)
C1 C10 1.534(5)
C1 H1A 1.0000
C2 C12 1.526(5)
C2 C11 1.541(5)
C2 H2A 1.0000
C3 C14 1.528(5)
C3 C13 1.530(5)
C3 H3A 1.0000
C4 C15 1.513(6)
C4 C16 1.545(6)
C4 H4A 1.0000
N1 C6 1.486(3)
N1 C8 1.487(3)
N1 H10D 0.9300
C5 C6 1.521(5)
C5 H5A 0.9900
C5 H5B 0.9900
C6 H6A 0.9900
C6 H6B 0.9900
C7 C8 1.521(5)
C7 H7A 0.9900
C7 H7B 0.9900
C8 H8A 0.9900
C8 H8B 0.9900
N1B C6B 1.487(3)
N1B C8B 1.487(4)
N1B H10E 0.9300
C5B C6B 1.521(5)
C5B H5BA 0.9900
C5B H5BB 0.9900
C6B H6BA 0.9900
C6B H6BB 0.9900
C7B C8B 1.521(5)
C7B H7BA 0.9900
C7B H7BB 0.9900
C8B H8BA 0.9900
C8B H8BB 0.9900
C9 H9A 0.9800
C9 H9B 0.9800
C9 H9C 0.9800
C10 H10A 0.9800
C10 H10B 0.9800
C10 H10C 0.9800
C11 H11A 0.9800
C11 H11B 0.9800
C11 H11C 0.9800
C12 H12A 0.9800
C12 H12B 0.9800
C12 H12C 0.9800
C13 H13A 0.9800
C13 H13B 0.9800
C13 H13C 0.9800
C14 H14A 0.9800
C14 H14B 0.9800
C14 H14C 0.9800
C15 H15A 0.9800
C15 H15B 0.9800
C15 H15C 0.9800
C16 H16A 0.9800
C16 H16B 0.9800
C16 H16C 0.9800
C17 C25 1.537(5)
C17 C26 1.546(5)
C17 H17A 1.0000
C18 C27 1.529(5)
C18 C28 1.529(5)
C18 H18A 1.0000
C19 C29 1.531(5)
C19 C30 1.543(5)
C19 H19A 1.0000
C20 C32 1.516(6)
C20 C31 1.548(5)
C20 H20A 1.0000
C21 C22 1.515(5)
C21 H21A 0.9900
C21 H21B 0.9900
C22 H22A 0.9900
C22 H22B 0.9900
C23 C24 1.518(5)
C23 H23A 0.9900
C23 H23B 0.9900
C24 H24A 0.9900
C24 H24B 0.9900
C25 H25A 0.9800
C25 H25B 0.9800
C25 H25C 0.9800
C26 H26A 0.9800
C26 H26B 0.9800
C26 H26C 0.9800
C27 H27A 0.9800
C27 H27B 0.9800
C27 H27C 0.9800
C28 H28A 0.9800
C28 H28B 0.9800
C28 H28C 0.9800
C29 H29A 0.9800
C29 H29B 0.9800
C29 H29C 0.9800
C30 H30A 0.9800
C30 H30B 0.9800
C30 H30C 0.9800
C31 H31A 0.9800
C31 H31B 0.9800
C31 H31C 0.9800
C32 H32A 0.9800
C32 H32B 0.9800
C32 H32C 0.9800
C33 H33A 0.9900
C33 H33B 0.9900
